data_7127659
loop_
_publ_author_name
'Nayak, Mithilesh Kumar'
'Suhr, Simon'
'Chrysochos, Nicolas'
'Rawat, Hemant'
'Schulzke, Carola'
'Chandrasekhar, Vadapalli'
'Sarkar, Biprajit'
'Jana, Anukul'

_publ_section_title
;
 Tethered CAAC-CAAC dimers: oxidation to persistent radical cations and
 bridging-unit dependent reactivity/stability of the dications.
;
_journal_issue 10
_journal_name_full 'Chemical communications (Cambridge, England)'
_journal_page_first 1210
_journal_page_last 1213
_journal_paper_doi 10.1039/d0cc07385g
_journal_volume 57
_journal_year 2021
_chemical_formula_moiety 'C18 H34 N2, 2(C F3 O3 S)'
_chemical_formula_sum 'C20 H34 F6 N2 O6 S2'
_chemical_formula_weight 576.61
_space_group_crystal_system monoclinic
_space_group_IT_number 14
_space_group_name_Hall '-P 2yn'
_space_group_name_H-M_alt 'P 1 21/n 1'
_atom_sites_solution_hydrogens geom
_atom_sites_solution_primary dual
_atom_sites_solution_secondary difmap
_audit_creation_method SHELXL-2018/3
_audit_update_record
;
2020-05-21 deposited with the CCDC.	2020-12-18 downloaded from the CCDC.
;
_cell_angle_alpha 90
_cell_angle_beta 104.852(6)
_cell_angle_gamma 90
_cell_formula_units_Z 4
_cell_length_a 10.2198(6)
_cell_length_b 24.3160(12)
_cell_length_c 11.2287(6)
_cell_measurement_reflns_used 8165
_cell_measurement_temperature 120(2)
_cell_measurement_theta_max 29.1350
_cell_measurement_theta_min 3.2510
_cell_volume 2697.2(3)
_computing_cell_refinement 'CrysAlisPro 1.171.39.29d (Rigaku OD, 2017)'
_computing_data_collection 'CrysAlisPro 1.171.39.29d (Rigaku OD, 2017)'
_computing_data_reduction 'CrysAlisPro 1.171.39.29d (Rigaku OD, 2017)'
_computing_molecular_graphics 'Olex2 (Dolomanov et al., 2009)'
_computing_publication_material 'Olex2 (Dolomanov et al., 2009)'
_computing_structure_refinement 'SHELXL-2018/3 (Sheldrick, 2015)'
_computing_structure_solution 'ShelXT (Sheldrick, 2015)'
_diffrn_ambient_temperature 120(2)
_diffrn_measured_fraction_theta_full 0.998
_diffrn_measured_fraction_theta_max 0.997
_diffrn_measurement_device_type 'XtaLAB AFC12 (RINC): Kappa single'
_diffrn_measurement_method '\w scans'
_diffrn_radiation_type MoK\a
_diffrn_radiation_wavelength 0.71073
_diffrn_reflns_av_R_equivalents 0.0304
_diffrn_reflns_av_unetI/netI 0.0245
_diffrn_reflns_Laue_measured_fraction_full 0.998
_diffrn_reflns_Laue_measured_fraction_max 0.997
_diffrn_reflns_limit_h_max 12
_diffrn_reflns_limit_h_min -12
_diffrn_reflns_limit_k_max 30
_diffrn_reflns_limit_k_min -30
_diffrn_reflns_limit_l_max 14
_diffrn_reflns_limit_l_min -13
_diffrn_reflns_number 25848
_diffrn_reflns_point_group_measured_fraction_full 0.998
_diffrn_reflns_point_group_measured_fraction_max 0.997
_diffrn_reflns_theta_full 25.242
_diffrn_reflns_theta_max 26.499
_diffrn_reflns_theta_min 2.516
_diffrn_source 'fine-focus sealed X-ray tube'
_exptl_absorpt_coefficient_mu 0.276
_exptl_absorpt_correction_T_max 1.00000
_exptl_absorpt_correction_T_min 0.89119
_exptl_absorpt_correction_type multi-scan
_exptl_absorpt_process_details
;
CrysAlisPro 1.171.39.29d (Rigaku Oxford Diffraction, 2017)
Empirical absorption correction using spherical harmonics,
 implemented in SCALE3 ABSPACK scaling algorithm.
;
_exptl_crystal_colour colourless
_exptl_crystal_density_diffrn 1.420
_exptl_crystal_description prism
_exptl_crystal_F_000 1208
_exptl_crystal_size_max 0.230
_exptl_crystal_size_mid 0.210
_exptl_crystal_size_min 0.120
_refine_diff_density_max 0.706
_refine_diff_density_min -0.488
_refine_diff_density_rms 0.061
_refine_ls_extinction_method none
_refine_ls_goodness_of_fit_ref 1.055
_refine_ls_hydrogen_treatment constr
_refine_ls_matrix_type full
_refine_ls_number_parameters 446
_refine_ls_number_reflns 5580
_refine_ls_number_restraints 421
_refine_ls_restrained_S_all 1.115
_refine_ls_R_factor_all 0.0630
_refine_ls_R_factor_gt 0.0547
_refine_ls_shift/su_max 0.001
_refine_ls_shift/su_mean 0.000
_refine_ls_structure_factor_coef Fsqd
_refine_ls_weighting_details 'w=1/[\s^2^(Fo^2^)+(0.0669P)^2^+2.9217P] where P=(Fo^2^+2Fc^2^)/3'
_refine_ls_weighting_scheme calc
_refine_ls_wR_factor_gt 0.1388
_refine_ls_wR_factor_ref 0.1447
_reflns_Friedel_coverage 0.000
_reflns_number_gt 4772
_reflns_number_total 5580
_reflns_threshold_expression 'I > 2\s(I)'
_cod_data_source_file d0cc07385g2.cif
_cod_data_source_block AJ0063
_cod_depositor_comments 'Adding full bibliography for 7127659--7127670.cif.'
_cod_original_sg_symbol_H-M 'P 21/n'
_cod_database_code 7127659
_shelx_shelxl_version_number 2018/3
_shelx_space_group_comment
;
The symmetry employed for this shelxl refinement is uniquely defined
by the following loop, which should always be used as a source of
symmetry information in preference to the above space-group names.
They are only intended as comments.
;
_shelx_estimated_absorpt_t_min 0.939
_shelx_estimated_absorpt_t_max 0.968

loop_
_space_group_symop_operation_xyz
'x, y, z'
'-x+1/2, y+1/2, -z+1/2'
'-x, -y, -z'
'x-1/2, -y-1/2, z-1/2'

loop_
_atom_site_label
_atom_site_type_symbol
_atom_site_fract_x
_atom_site_fract_y
_atom_site_fract_z
_atom_site_U_iso_or_equiv
_atom_site_adp_type
_atom_site_occupancy
_atom_site_site_symmetry_order
_atom_site_calc_flag
_atom_site_refinement_flags_posn
_atom_site_refinement_flags_adp
_atom_site_refinement_flags_occupancy
_atom_site_disorder_assembly
_atom_site_disorder_group
N1 N 0.4904(2) 0.29111(8) 0.37463(19) 0.0324(4) Uani 1 1 d . . . . .
N2 N 0.71307(17) 0.41312(7) 0.36637(16) 0.0246(4) Uani 1 1 d . . . . .
C1 C 0.5321(2) 0.24452(9) 0.3506(2) 0.0312(5) Uani 1 1 d . . . . .
H1 H 0.605028 0.240222 0.313204 0.037 Uiso 1 1 calc R U . . .
C2 C 0.4584(2) 0.19697(9) 0.3854(2) 0.0290(5) Uani 1 1 d . . . . .
C3 C 0.3475(11) 0.2257(5) 0.4369(13) 0.044(2) Uani 0.470(15) 1 d . . P A 1
H3A H 0.339865 0.207671 0.513891 0.052 Uiso 0.470(15) 1 calc R U P A 1
H3B H 0.258406 0.224099 0.375971 0.052 Uiso 0.470(15) 1 calc R U P A 1
C4 C 0.3969(11) 0.2889(4) 0.4632(11) 0.039(2) Uani 0.470(15) 1 d . . P A 1
C5 C 0.4569(17) 0.3199(3) 0.5824(11) 0.073(4) Uani 0.470(15) 1 d . . P A 1
H5A H 0.462290 0.359189 0.564399 0.110 Uiso 0.470(15) 1 calc R U P A 1
H5B H 0.547898 0.305852 0.620421 0.110 Uiso 0.470(15) 1 calc R U P A 1
H5C H 0.399266 0.314769 0.639056 0.110 Uiso 0.470(15) 1 calc R U P A 1
C6 C 0.2641(9) 0.3131(4) 0.3902(15) 0.074(4) Uani 0.470(15) 1 d . . P A 1
H6A H 0.193294 0.305273 0.432353 0.111 Uiso 0.470(15) 1 calc R U P A 1
H6B H 0.239279 0.296768 0.307669 0.111 Uiso 0.470(15) 1 calc R U P A 1
H6C H 0.273859 0.352997 0.383264 0.111 Uiso 0.470(15) 1 calc R U P A 1
C3' C 0.3944(10) 0.2251(4) 0.4795(9) 0.0355(17) Uani 0.530(15) 1 d . . P A 2
H3C H 0.459865 0.229241 0.560877 0.043 Uiso 0.530(15) 1 calc R U P A 2
H3D H 0.313222 0.205183 0.489142 0.043 Uiso 0.530(15) 1 calc R U P A 2
C4' C 0.3539(9) 0.2865(3) 0.4079(10) 0.0349(17) Uani 0.530(15) 1 d . . P A 2
C5' C 0.3631(12) 0.3232(3) 0.5170(9) 0.062(3) Uani 0.530(15) 1 d . . P A 2
H5D H 0.381752 0.361000 0.495639 0.093 Uiso 0.530(15) 1 calc R U P A 2
H5E H 0.436268 0.310486 0.586114 0.093 Uiso 0.530(15) 1 calc R U P A 2
H5F H 0.277166 0.322267 0.540603 0.093 Uiso 0.530(15) 1 calc R U P A 2
C6' C 0.2372(7) 0.3035(3) 0.3009(12) 0.063(3) Uani 0.530(15) 1 d . . P A 2
H6D H 0.151233 0.295777 0.321129 0.095 Uiso 0.530(15) 1 calc R U P A 2
H6E H 0.241384 0.282813 0.227120 0.095 Uiso 0.530(15) 1 calc R U P A 2
H6F H 0.243512 0.342969 0.285402 0.095 Uiso 0.530(15) 1 calc R U P A 2
C7 C 0.3737(5) 0.17022(15) 0.2674(3) 0.0877(15) Uani 1 1 d . . . . .
H7A H 0.314293 0.197873 0.217540 0.132 Uiso 1 1 calc R U . . .
H7B H 0.318759 0.140608 0.288715 0.132 Uiso 1 1 calc R U . . .
H7C H 0.433953 0.155044 0.220378 0.132 Uiso 1 1 calc R U . . .
C8 C 0.5519(3) 0.15369(12) 0.4586(4) 0.0624(10) Uani 1 1 d . . . . .
H8A H 0.607093 0.137855 0.407551 0.094 Uiso 1 1 calc R U . . .
H8B H 0.498068 0.124624 0.483566 0.094 Uiso 1 1 calc R U . . .
H8C H 0.611216 0.170605 0.532083 0.094 Uiso 1 1 calc R U . . .
C9 C 0.5370(3) 0.34370(9) 0.3339(2) 0.0357(5) Uani 1 1 d . . . . .
H9A H 0.463781 0.371306 0.323971 0.043 Uiso 1 1 calc R U . . .
H9B H 0.555891 0.338347 0.252462 0.043 Uiso 1 1 calc R U . . .
C10 C 0.6644(3) 0.36572(9) 0.4247(2) 0.0344(5) Uani 1 1 d . . . . .
H10A H 0.643309 0.377207 0.502285 0.041 Uiso 1 1 calc R U . . .
H10B H 0.734873 0.336785 0.444138 0.041 Uiso 1 1 calc R U . . .
C11 C 0.8411(2) 0.41189(10) 0.3209(2) 0.0322(5) Uani 1 1 d . . . . .
C12 C 0.8467(2) 0.47182(11) 0.2777(3) 0.0404(6) Uani 1 1 d . . . . .
H12A H 0.922898 0.491489 0.333751 0.048 Uiso 1 1 calc R U . . .
H12B H 0.860531 0.472559 0.193633 0.048 Uiso 1 1 calc R U . . .
C13 C 0.7119(2) 0.49976(8) 0.27832(19) 0.0239(4) Uani 1 1 d . . . . .
C14 C 0.6509(2) 0.45926(8) 0.34778(19) 0.0236(4) Uani 1 1 d . . . . .
H14 H 0.572685 0.466994 0.375835 0.028 Uiso 1 1 calc R U . . .
C15 C 0.7304(3) 0.55548(9) 0.3438(2) 0.0345(5) Uani 1 1 d . . . . .
H15A H 0.780520 0.550470 0.429980 0.052 Uiso 1 1 calc R U . . .
H15B H 0.641475 0.571472 0.340262 0.052 Uiso 1 1 calc R U . . .
H15C H 0.781027 0.580190 0.302936 0.052 Uiso 1 1 calc R U . . .
C16 C 0.6159(3) 0.50592(11) 0.1493(2) 0.0361(5) Uani 1 1 d . . . . .
H16A H 0.655806 0.531168 0.100295 0.054 Uiso 1 1 calc R U . . .
H16B H 0.528896 0.520616 0.156275 0.054 Uiso 1 1 calc R U . . .
H16C H 0.601678 0.469908 0.108797 0.054 Uiso 1 1 calc R U . . .
C17 C 0.8237(3) 0.36969(12) 0.2180(3) 0.0445(6) Uani 1 1 d . . . . .
H17A H 0.810848 0.333151 0.250112 0.067 Uiso 1 1 calc R U . . .
H17B H 0.904559 0.369488 0.186394 0.067 Uiso 1 1 calc R U . . .
H17C H 0.744367 0.379242 0.151360 0.067 Uiso 1 1 calc R U . . .
C18 C 0.9608(2) 0.39800(12) 0.4289(3) 0.0440(7) Uani 1 1 d . . . . .
H18A H 0.961718 0.422971 0.497633 0.066 Uiso 1 1 calc R U . . .
H18B H 1.045174 0.402117 0.403601 0.066 Uiso 1 1 calc R U . . .
H18C H 0.952428 0.359983 0.454970 0.066 Uiso 1 1 calc R U . . .
S1 S 0.9466(2) 0.23130(9) 0.4961(2) 0.0307(4) Uani 0.684(4) 1 d D U P B 1
O1 O 1.0700(8) 0.2361(4) 0.5892(10) 0.053(2) Uani 0.684(4) 1 d D U P B 1
O2 O 0.9460(7) 0.26106(16) 0.3868(4) 0.118(2) Uani 0.684(4) 1 d D U P B 1
O3 O 0.8322(5) 0.2361(3) 0.5405(8) 0.125(3) Uani 0.684(4) 1 d D U P B 1
F1 F 1.0467(7) 0.1514(3) 0.3930(7) 0.101(2) Uani 0.684(4) 1 d D U P B 1
F2 F 0.9371(5) 0.12647(11) 0.5324(3) 0.0970(15) Uani 0.684(4) 1 d D U P B 1
F3 F 0.8347(5) 0.14972(18) 0.3543(5) 0.0543(11) Uani 0.684(4) 1 d D U P B 1
C19 C 0.9425(4) 0.16076(15) 0.4424(3) 0.0325(8) Uani 0.684(4) 1 d D U P B 1
S1' S 0.9333(7) 0.2195(3) 0.5212(6) 0.0470(13) Uani 0.316(4) 1 d D U P B 2
O1' O 0.8959(11) 0.1758(6) 0.5852(9) 0.113(4) Uani 0.316(4) 1 d D U P B 2
O2' O 0.8239(11) 0.2518(4) 0.4699(12) 0.090(4) Uani 0.316(4) 1 d D U P B 2
O3' O 1.0626(16) 0.2434(10) 0.573(2) 0.053(4) Uani 0.316(4) 1 d D U P B 2
F1' F 1.0058(10) 0.2232(5) 0.3189(8) 0.140(5) Uani 0.316(4) 1 d D U P B 2
F2' F 1.0479(16) 0.1426(6) 0.4371(17) 0.121(7) Uani 0.316(4) 1 d D U P B 2
F3' F 0.8439(13) 0.1670(6) 0.3216(13) 0.105(5) Uani 0.316(4) 1 d D U P B 2
C19' C 0.9664(11) 0.1853(5) 0.3873(11) 0.083(4) Uani 0.316(4) 1 d D U P B 2
S2 S 0.78204(5) -0.00574(2) 0.82896(5) 0.02493(15) Uani 1 1 d D . . . .
O4 O 0.84940(19) 0.04499(8) 0.87324(19) 0.0478(5) Uani 1 1 d D . . . .
O5 O 0.87164(19) -0.04956(8) 0.81673(19) 0.0483(5) Uani 1 1 d D . . . .
O6 O 0.67484(17) -0.02078(8) 0.88352(16) 0.0393(4) Uani 1 1 d D . . . .
F4 F 0.7814(2) 0.02864(11) 0.60906(18) 0.0809(7) Uani 1 1 d D . . . .
F5 F 0.60775(17) 0.05249(8) 0.66758(18) 0.0628(5) Uani 1 1 d D . . . .
F6 F 0.6231(3) -0.03037(10) 0.6138(2) 0.1053(10) Uani 1 1 d D . . . .
C20 C 0.6941(3) 0.01109(12) 0.6709(2) 0.0421(6) Uani 1 1 d D . . . .

loop_
_atom_site_aniso_label
_atom_site_aniso_U_11
_atom_site_aniso_U_22
_atom_site_aniso_U_33
_atom_site_aniso_U_23
_atom_site_aniso_U_13
_atom_site_aniso_U_12
N1 0.0335(10) 0.0244(9) 0.0424(11) 0.0076(8) 0.0153(9) -0.0009(8)
N2 0.0233(9) 0.0227(9) 0.0258(9) -0.0035(7) 0.0028(7) -0.0011(7)
C1 0.0348(12) 0.0275(11) 0.0344(12) 0.0030(9) 0.0145(10) -0.0015(9)
C2 0.0335(12) 0.0237(10) 0.0306(11) 0.0042(8) 0.0099(9) -0.0036(9)
C3 0.030(5) 0.030(3) 0.078(8) 0.012(5) 0.025(4) 0.005(4)
C4 0.048(5) 0.028(3) 0.053(5) 0.005(4) 0.030(4) 0.001(3)
C5 0.124(10) 0.046(4) 0.077(7) -0.023(4) 0.076(7) -0.021(5)
C6 0.037(4) 0.060(5) 0.132(13) 0.030(7) 0.034(6) 0.010(4)
C3' 0.028(4) 0.028(3) 0.058(5) 0.012(3) 0.024(3) 0.000(3)
C4' 0.039(4) 0.025(3) 0.048(4) -0.005(3) 0.024(3) -0.002(3)
C5' 0.091(7) 0.045(3) 0.068(6) -0.012(3) 0.051(6) 0.004(4)
C6' 0.029(3) 0.044(3) 0.111(8) 0.001(4) 0.006(4) 0.006(2)
C7 0.143(4) 0.056(2) 0.0441(18) 0.0090(15) -0.014(2) -0.053(2)
C8 0.0447(16) 0.0370(15) 0.095(3) 0.0285(16) -0.0008(16) -0.0054(13)
C9 0.0381(13) 0.0251(11) 0.0424(13) 0.0081(10) 0.0075(10) -0.0059(10)
C10 0.0468(14) 0.0232(11) 0.0289(11) 0.0017(9) 0.0018(10) -0.0024(10)
C11 0.0232(11) 0.0338(12) 0.0386(12) -0.0101(10) 0.0063(9) 0.0045(9)
C12 0.0250(11) 0.0399(14) 0.0609(17) -0.0019(12) 0.0194(11) -0.0019(10)
C13 0.0207(10) 0.0258(10) 0.0257(10) -0.0009(8) 0.0068(8) -0.0035(8)
C14 0.0196(9) 0.0252(10) 0.0251(10) -0.0018(8) 0.0041(8) -0.0015(8)
C15 0.0475(14) 0.0262(11) 0.0295(11) -0.0004(9) 0.0095(10) -0.0074(10)
C16 0.0371(13) 0.0443(14) 0.0252(11) 0.0004(10) 0.0052(9) -0.0076(11)
C17 0.0401(14) 0.0510(16) 0.0416(14) -0.0190(12) 0.0091(11) 0.0077(12)
C18 0.0286(12) 0.0503(15) 0.0460(15) -0.0179(12) -0.0036(11) 0.0106(11)
S1 0.0311(8) 0.0223(7) 0.0343(10) -0.0034(5) 0.0005(6) 0.0029(5)
O1 0.053(3) 0.043(3) 0.050(4) -0.012(3) -0.011(2) -0.006(2)
O2 0.223(6) 0.045(2) 0.054(2) 0.0219(18) -0.026(3) -0.026(3)
O3 0.052(3) 0.142(6) 0.200(6) -0.139(5) 0.068(4) -0.039(3)
F1 0.060(3) 0.119(5) 0.142(4) -0.089(4) 0.059(3) -0.014(3)
F2 0.190(4) 0.0307(14) 0.0512(17) 0.0066(12) -0.004(2) -0.0340(19)
F3 0.0533(19) 0.0464(19) 0.0530(19) -0.0234(14) -0.0050(15) -0.0037(15)
C19 0.0366(19) 0.0264(17) 0.0314(18) -0.0082(14) 0.0031(14) 0.0043(15)
S1' 0.0504(18) 0.053(3) 0.041(2) -0.0090(18) 0.0178(15) -0.0040(19)
O1' 0.087(6) 0.168(9) 0.073(5) 0.051(6) 0.001(5) -0.055(6)
O2' 0.065(5) 0.049(4) 0.118(8) -0.051(5) -0.048(6) 0.045(4)
O3' 0.049(5) 0.068(9) 0.042(6) -0.011(6) 0.011(5) -0.007(5)
F1' 0.117(7) 0.239(12) 0.077(5) -0.068(7) 0.049(5) -0.112(8)
F2' 0.083(8) 0.057(6) 0.204(15) -0.067(8) 0.003(8) 0.038(5)
F3' 0.081(5) 0.121(11) 0.109(10) -0.083(8) 0.020(5) -0.048(6)
C19' 0.063(7) 0.070(7) 0.111(11) -0.047(7) 0.014(7) -0.029(6)
S2 0.0222(3) 0.0303(3) 0.0225(3) 0.0025(2) 0.00620(19) -0.0008(2)
O4 0.0417(10) 0.0507(11) 0.0533(12) -0.0153(9) 0.0161(9) -0.0180(9)
O5 0.0443(11) 0.0470(11) 0.0557(12) 0.0123(9) 0.0168(9) 0.0188(9)
O6 0.0299(9) 0.0545(11) 0.0358(9) 0.0152(8) 0.0124(7) -0.0029(8)
F4 0.0730(13) 0.134(2) 0.0500(11) 0.0451(12) 0.0419(10) 0.0376(13)
F5 0.0412(9) 0.0772(13) 0.0736(12) 0.0470(10) 0.0211(8) 0.0234(9)
F6 0.148(2) 0.0834(16) 0.0484(12) -0.0123(11) -0.0405(14) -0.0212(16)
C20 0.0435(14) 0.0534(16) 0.0294(12) 0.0117(11) 0.0091(11) 0.0054(12)

loop_
_atom_type_symbol
_atom_type_description
_atom_type_scat_dispersion_real
_atom_type_scat_dispersion_imag
_atom_type_scat_source
C C 0.0033 0.0016 'International Tables Vol C Tables 4.2.6.8 and 6.1.1.4'
H H 0.0000 0.0000 'International Tables Vol C Tables 4.2.6.8 and 6.1.1.4'
F F 0.0171 0.0103 'International Tables Vol C Tables 4.2.6.8 and 6.1.1.4'
N N 0.0061 0.0033 'International Tables Vol C Tables 4.2.6.8 and 6.1.1.4'
O O 0.0106 0.0060 'International Tables Vol C Tables 4.2.6.8 and 6.1.1.4'
S S 0.1246 0.1234 'International Tables Vol C Tables 4.2.6.8 and 6.1.1.4'

loop_
_geom_angle_atom_site_label_1
_geom_angle_atom_site_label_2
_geom_angle_atom_site_label_3
_geom_angle
_geom_angle_site_symmetry_1
_geom_angle_site_symmetry_3
_geom_angle_publ_flag
C1 N1 C9 123.8(2) . . ?
C1 N1 C4' 111.3(3) . . ?
C9 N1 C4' 121.5(3) . . ?
C1 N1 C4 113.8(4) . . ?
C9 N1 C4 122.1(4) . . ?
C14 N2 C10 123.25(19) . . ?
C14 N2 C11 113.33(18) . . ?
C10 N2 C11 123.41(18) . . ?
N1 C1 C2 114.8(2) . . ?
C1 C2 C8 113.0(2) . . ?
C1 C2 C7 108.4(2) . . ?
C8 C2 C7 108.2(3) . . ?
C1 C2 C3' 99.7(4) . . ?
C8 C2 C3' 104.9(4) . . ?
C7 C2 C3' 122.6(5) . . ?
C1 C2 C3 102.4(4) . . ?
C8 C2 C3 121.8(5) . . ?
C7 C2 C3 102.0(6) . . ?
C2 C3 C4 105.7(7) . . ?
C6 C4 C5 112.7(8) . . ?
C6 C4 N1 104.7(7) . . ?
C5 C4 N1 111.8(7) . . ?
C6 C4 C3 94.4(9) . . ?
C5 C4 C3 131.8(9) . . ?
N1 C4 C3 97.5(7) . . ?
C2 C3' C4' 99.3(6) . . ?
C5' C4' C6' 110.9(6) . . ?
C5' C4' N1 106.5(6) . . ?
C6' C4' N1 111.4(6) . . ?
C5' C4' C3' 100.4(7) . . ?
C6' C4' C3' 131.5(8) . . ?
N1 C4' C3' 93.0(6) . . ?
N1 C9 C10 112.5(2) . . ?
N2 C10 C9 107.68(18) . . ?
C17 C11 N2 108.94(19) . . ?
C17 C11 C18 111.6(2) . . ?
N2 C11 C18 108.7(2) . . ?
C17 C11 C12 113.9(2) . . ?
N2 C11 C12 101.04(17) . . ?
C18 C11 C12 111.9(2) . . ?
C13 C12 C11 108.11(18) . . ?
C14 C13 C15 110.54(17) . . ?
C14 C13 C16 107.86(17) . . ?
C15 C13 C16 109.71(19) . . ?
C14 C13 C12 101.90(18) . . ?
C15 C13 C12 113.16(19) . . ?
C16 C13 C12 113.3(2) . . ?
N2 C14 C13 114.08(18) . . ?
O3 S1 O1 113.5(6) . . ?
O3 S1 O2 116.7(5) . . ?
O1 S1 O2 113.5(6) . . ?
O3 S1 C19 104.4(3) . . ?
O1 S1 C19 105.2(5) . . ?
O2 S1 C19 101.5(3) . . ?
F3 C19 F2 104.9(4) . . ?
F3 C19 F1 104.9(5) . . ?
F2 C19 F1 113.8(5) . . ?
F3 C19 S1 112.9(3) . . ?
F2 C19 S1 110.1(3) . . ?
F1 C19 S1 110.1(4) . . ?
O2' S1' O1' 110.7(9) . . ?
O2' S1' O3' 120.8(13) . . ?
O1' S1' O3' 116.7(12) . . ?
O2' S1' C19' 102.7(8) . . ?
O1' S1' C19' 102.1(8) . . ?
O3' S1' C19' 100.0(11) . . ?
F1' C19' F3' 106.7(11) . . ?
F1' C19' F2' 121.7(13) . . ?
F3' C19' F2' 110.9(12) . . ?
F1' C19' S1' 107.9(8) . . ?
F3' C19' S1' 104.9(10) . . ?
F2' C19' S1' 103.5(10) . . ?
O6 S2 O5 115.36(12) . . ?
O6 S2 O4 114.95(12) . . ?
O5 S2 O4 114.18(12) . . ?
O6 S2 C20 103.54(11) . . ?
O5 S2 C20 103.98(12) . . ?
O4 S2 C20 102.55(13) . . ?
F6 C20 F4 110.6(3) . . ?
F6 C20 F5 106.7(3) . . ?
F4 C20 F5 105.7(2) . . ?
F6 C20 S2 112.2(2) . . ?
F4 C20 S2 110.58(19) . . ?
F5 C20 S2 110.81(19) . . ?

loop_
_geom_bond_atom_site_label_1
_geom_bond_atom_site_label_2
_geom_bond_distance
_geom_bond_site_symmetry_2
_geom_bond_publ_flag
N1 C1 1.264(3) . ?
N1 C9 1.478(3) . ?
N1 C4' 1.538(7) . ?
N1 C4 1.546(9) . ?
N2 C14 1.280(3) . ?
N2 C10 1.474(3) . ?
N2 C11 1.522(3) . ?
C1 C2 1.486(3) . ?
C2 C8 1.515(4) . ?
C2 C7 1.529(4) . ?
C2 C3' 1.538(10) . ?
C2 C3 1.563(12) . ?
C3 C4 1.620(16) . ?
C4 C6 1.513(12) . ?
C4 C5 1.522(12) . ?
C3' C4' 1.696(14) . ?
C4' C5' 1.500(9) . ?
C4' C6' 1.517(10) . ?
C9 C10 1.531(3) . ?
C11 C17 1.521(3) . ?
C11 C18 1.523(3) . ?
C11 C12 1.541(4) . ?
C12 C13 1.537(3) . ?
C13 C14 1.489(3) . ?
C13 C15 1.530(3) . ?
C13 C16 1.535(3) . ?
S1 O3 1.388(5) . ?
S1 O1 1.422(7) . ?
S1 O2 1.423(5) . ?
S1 C19 1.815(4) . ?
F1 C19 1.340(6) . ?
F2 C19 1.323(5) . ?
F3 C19 1.306(5) . ?
S1' O2' 1.366(9) . ?
S1' O1' 1.392(9) . ?
S1' O3' 1.424(13) . ?
S1' C19' 1.825(11) . ?
F1' C19' 1.327(13) . ?
F2' C19' 1.359(14) . ?
F3' C19' 1.354(12) . ?
S2 O6 1.4329(16) . ?
S2 O5 1.4343(19) . ?
S2 O4 1.4379(19) . ?
S2 C20 1.818(3) . ?
F4 C20 1.333(3) . ?
F5 C20 1.333(3) . ?
F6 C20 1.310(4) . ?
